data_7126298
loop_
_publ_author_name
'Qiu, Rong-Guan'
'Chen, Xiao-Xian'
'Huang, Rui-Kang'
'Zhou, Dong-Dong'
'Xu, Wei-Jian'
'Zhang, Wei-Xiong'
'Chen, Xiao-Ming'

_publ_section_title
;
 Nitroprusside as a promising building block to assemble an
 organic-inorganic hybrid for thermo-responsive switching materials.
;
_journal_issue 41
_journal_name_full 'Chemical communications (Cambridge, England)'
_journal_page_first 5488
_journal_page_last 5491
_journal_paper_doi 10.1039/d0cc01877e
_journal_volume 56
_journal_year 2020
_chemical_formula_moiety '0.25(C20 Fe4 K4 N24 O4), 0.5(C4 H16 N2)'
_chemical_formula_sum 'C7 H8 Fe K N7 O'
_chemical_formula_weight 301.15
_space_group_crystal_system orthorhombic
_space_group_IT_number 62
_space_group_name_Hall '-P 2ac 2n'
_space_group_name_H-M_alt 'P n m a'
_atom_sites_solution_hydrogens geom
_atom_sites_solution_primary dual
_audit_creation_date 2020-02-23
_audit_creation_method
;
Olex2 1.2
(compiled 2018.05.29 svn.r3508 for OlexSys, GUI svn.r5506)
;
_audit_update_record
;
2020-02-27 deposited with the CCDC.	2020-03-27 downloaded from the CCDC.
;
_cell_angle_alpha 90
_cell_angle_beta 90
_cell_angle_gamma 90
_cell_formula_units_Z 4
_cell_length_a 10.4242(10)
_cell_length_b 8.5078(8)
_cell_length_c 15.0275(14)
_cell_measurement_reflns_used 1955
_cell_measurement_temperature 384.99(10)
_cell_measurement_theta_max 73.8550
_cell_measurement_theta_min 5.1370
_cell_volume 1332.7(2)
_computing_cell_refinement 'CrysAlisPro 1.171.39.46 (Rigaku OD, 2018)'
_computing_data_collection 'CrysAlisPro 1.171.39.46 (Rigaku OD, 2018)'
_computing_data_reduction 'CrysAlisPro 1.171.39.46 (Rigaku OD, 2018)'
_computing_molecular_graphics 'Olex2 (Dolomanov et al., 2009)'
_computing_publication_material 'Olex2 (Dolomanov et al., 2009)'
_computing_structure_refinement 'ShelXL (Sheldrick, 2015)'
_computing_structure_solution 'ShelXT (Sheldrick, 2015)'
_diffrn_ambient_environment air
_diffrn_ambient_temperature 384.99(10)
_diffrn_detector 'CCD plate'
_diffrn_detector_area_resol_mean 5.2913
_diffrn_detector_type AtlasS2
_diffrn_measured_fraction_theta_full 0.993
_diffrn_measured_fraction_theta_max 0.993
_diffrn_measurement_details
;
List of Runs (angles in degrees, time in seconds):

  # Type    Start    End  Width  t~exp~   \w     \q     \k     \f   Frames
#--------------------------------------------------------------------------
  1  \w   -114.00 -13.00   1.00    1.00    --  -41.14 -57.00   0.00  101
  2  \w    -88.00  -7.00   1.00    1.00    --  -41.14 125.00-150.00   81
  3  \w     35.00 131.00   1.00    4.00    --  107.79 -45.00  60.00   96
  4  \w     44.00 118.00   1.00    4.00    --  107.79-125.00 -90.00   74
  5  \w     35.00 109.00   1.00    4.00    --  107.79-125.00 120.00   74
  6  \w     21.00 141.00   1.00    4.00    --  107.79   0.00 -30.00  120
;
_diffrn_measurement_device 'four-circle diffractometer'
_diffrn_measurement_device_type 'SuperNova, Dual, Cu at home/near, AtlasS2'
_diffrn_measurement_method '\w scans'
_diffrn_orient_matrix_type 'CrysAlisPro convention (1999,Acta A55,543-557)'
_diffrn_orient_matrix_UB_11 0.1041306000
_diffrn_orient_matrix_UB_12 0.0193869000
_diffrn_orient_matrix_UB_13 0.0721665000
_diffrn_orient_matrix_UB_21 -0.1050113000
_diffrn_orient_matrix_UB_22 0.0112331000
_diffrn_orient_matrix_UB_23 0.0718803000
_diffrn_orient_matrix_UB_31 0.0048691000
_diffrn_orient_matrix_UB_32 -0.1794704000
_diffrn_orient_matrix_UB_33 0.0119358000
_diffrn_radiation_monochromator mirror
_diffrn_radiation_probe x-ray
_diffrn_radiation_type CuK\a
_diffrn_radiation_wavelength 1.54184
_diffrn_reflns_av_R_equivalents 0.0900
_diffrn_reflns_av_unetI/netI 0.0755
_diffrn_reflns_Laue_measured_fraction_full 0.993
_diffrn_reflns_Laue_measured_fraction_max 0.993
_diffrn_reflns_limit_h_max 7
_diffrn_reflns_limit_h_min -12
_diffrn_reflns_limit_k_max 6
_diffrn_reflns_limit_k_min -10
_diffrn_reflns_limit_l_max 18
_diffrn_reflns_limit_l_min -16
_diffrn_reflns_number 3465
_diffrn_reflns_point_group_measured_fraction_full 0.993
_diffrn_reflns_point_group_measured_fraction_max 0.993
_diffrn_reflns_theta_full 67.494
_diffrn_reflns_theta_max 67.494
_diffrn_reflns_theta_min 5.164
_diffrn_source 'micro-focus sealed X-ray tube'
_diffrn_source_type 'SuperNova (Cu) X-ray Source'
_exptl_absorpt_coefficient_mu 11.870
_exptl_absorpt_correction_T_max 1.00000
_exptl_absorpt_correction_T_min 0.22012
_exptl_absorpt_correction_type multi-scan
_exptl_absorpt_process_details
;
CrysAlisPro 1.171.39.46 (Rigaku Oxford Diffraction, 2018)
Empirical absorption correction using spherical harmonics,
 implemented in SCALE3 ABSPACK scaling algorithm.
;
_exptl_crystal_colour red
_exptl_crystal_colour_primary red
_exptl_crystal_density_diffrn 1.501
_exptl_crystal_description block
_exptl_crystal_F_000 608
_exptl_crystal_size_max 0.3
_exptl_crystal_size_mid 0.25
_exptl_crystal_size_min 0.2
_refine_diff_density_max 0.604
_refine_diff_density_min -0.718
_refine_diff_density_rms 0.142
_refine_ls_extinction_coef 0.0051(11)
_refine_ls_extinction_expression Fc^*^=kFc[1+0.001xFc^2^\l^3^/sin(2\q)]^-1/4^
_refine_ls_extinction_method 'SHELXL-2014/7 (Sheldrick 2014'
_refine_ls_goodness_of_fit_ref 1.179
_refine_ls_hydrogen_treatment constr
_refine_ls_matrix_type full
_refine_ls_number_parameters 100
_refine_ls_number_reflns 1278
_refine_ls_number_restraints 12
_refine_ls_restrained_S_all 1.184
_refine_ls_R_factor_all 0.0903
_refine_ls_R_factor_gt 0.0673
_refine_ls_shift/su_max 0.000
_refine_ls_shift/su_mean 0.000
_refine_ls_structure_factor_coef Fsqd
_refine_ls_weighting_details 'w=1/[\s^2^(Fo^2^)+(0.1198P)^2^+2.3540P] where P=(Fo^2^+2Fc^2^)/3'
_refine_ls_weighting_scheme calc
_refine_ls_wR_factor_gt 0.1806
_refine_ls_wR_factor_ref 0.2440
_reflns_Friedel_coverage 0.000
_reflns_number_gt 1036
_reflns_number_total 1278
_reflns_threshold_expression 'I > 2\s(I)'
_cod_data_source_file d0cc01877e2.cif
_cod_data_source_block 1_385k
_cod_depositor_comments 'Adding full bibliography for 7126293--7126304.cif.'
_cod_database_code 7126298
_shelx_shelxl_version_number 2014/7
_chemical_oxdiff_formula 'C H N O Fe K'
_shelx_space_group_comment
;
The symmetry employed for this shelxl refinement is uniquely defined
by the following loop, which should always be used as a source of
symmetry information in preference to the above space-group names.
They are only intended as comments.
;
_shelx_estimated_absorpt_t_max 0.200
_shelx_estimated_absorpt_t_min 0.125
_reflns_odcompleteness_completeness 94.98
_reflns_odcompleteness_iscentric 1
_reflns_odcompleteness_theta 74.97
_olex2_refinement_description
;
1. Fixed Uiso
 At 1.2 times of:
  All N(H,H) groups
 At 1.5 times of:
  All C(H,H,H) groups
2. Uiso/Uaniso restraints and constraints
C1 \\sim C2 \\sim N1: within 2A with sigma of 0.01 and sigma for terminal atoms
of 0.02
3. Others
 Fixed Sof: H1A(0.5) H1B(0.5) C2(0.5) H2A(0.5) H2B(0.5) H2C(0.5) C1(0.5)
 H1C(0.5) H1D(0.5) H1E(0.5)
4.a Secondary CH2 refined with riding coordinates:
 N1(H1A,H1B)
4.b Idealised Me refined as rotating group:
 C2(H2A,H2B,H2C), C1(H1C,H1D,H1E)
;
_olex2_submission_special_instructions 'No special instructions were received'
_oxdiff_exptl_absorpt_empirical_details
;
Empirical correction (ABSPACK) includes:
- Absorption correction using spherical harmonics
- Frame scaling
;
_oxdiff_exptl_absorpt_empirical_full_max 2.472
_oxdiff_exptl_absorpt_empirical_full_min 0.391

loop_
_space_group_symop_operation_xyz
'x, y, z'
'-x+1/2, -y, z+1/2'
'-x, y+1/2, -z'
'x+1/2, -y+1/2, -z+1/2'
'-x, -y, -z'
'x-1/2, y, -z-1/2'
'x, -y-1/2, z'
'-x-1/2, y-1/2, z-1/2'

loop_
_atom_site_label
_atom_site_type_symbol
_atom_site_fract_x
_atom_site_fract_y
_atom_site_fract_z
_atom_site_U_iso_or_equiv
_atom_site_adp_type
_atom_site_occupancy
_atom_site_site_symmetry_order
_atom_site_calc_flag
_atom_site_refinement_flags_posn
_atom_site_refinement_flags_adp
_atom_site_refinement_flags_occupancy
_atom_site_disorder_assembly
_atom_site_disorder_group
Fe1 Fe 0.64328(12) 0.7500 0.44824(7) 0.0342(6) Uani 1 2 d S T P . .
K1 K 0.8296(2) 0.2500 0.67645(14) 0.0559(7) Uani 1 2 d S T P . .
N5 N 0.5034(7) 0.7500 0.4984(5) 0.0400(16) Uani 1 2 d S T P . .
O1 O 0.4083(8) 0.7500 0.5371(6) 0.072(2) Uani 1 2 d S T P . .
N2 N 0.5708(8) 0.5039(8) 0.3076(4) 0.0667(19) Uani 1 1 d . . . . .
C3 C 0.5957(7) 0.5918(7) 0.3607(4) 0.0466(15) Uani 1 1 d . . . . .
N4 N 0.7596(9) 0.4982(10) 0.5693(5) 0.085(2) Uani 1 1 d . . . . .
C4 C 0.8077(11) 0.7500 0.3901(6) 0.051(2) Uani 1 2 d S T P . .
C5 C 0.7171(7) 0.5904(8) 0.5246(5) 0.0520(17) Uani 1 1 d . . . . .
N3 N 0.9044(13) 0.7500 0.3536(10) 0.102(4) Uani 1 2 d S T P . .
N1 N 0.4612(10) 0.2500 0.1954(7) 0.070(3) Uani 1 2 d S TU P . .
H1A H 0.4935 0.3310 0.2254 0.083 Uiso 0.5 1 calc R . . A -1
H1B H 0.5142 0.1690 0.2027 0.083 Uiso 0.5 1 calc R . . A -1
C2 C 0.3362(19) 0.209(2) 0.2336(14) 0.090(6) Uani 0.5 1 d . U . B -1
H2A H 0.2756 0.2910 0.2205 0.135 Uiso 0.5 1 calc GR . . B -1
H2B H 0.3443 0.1978 0.2969 0.135 Uiso 0.5 1 calc GR . . B -1
H2C H 0.3067 0.1121 0.2083 0.135 Uiso 0.5 1 calc GR . . B -1
C1 C 0.457(2) 0.290(2) 0.1026(12) 0.089(6) Uani 0.5 1 d . U . B -1
H1C H 0.4327 0.3981 0.0961 0.133 Uiso 0.5 1 calc GR . . B -1
H1D H 0.3961 0.2242 0.0728 0.133 Uiso 0.5 1 calc GR . . B -1
H1E H 0.5407 0.2744 0.0768 0.133 Uiso 0.5 1 calc GR . . B -1

loop_
_atom_site_aniso_label
_atom_site_aniso_U_11
_atom_site_aniso_U_22
_atom_site_aniso_U_33
_atom_site_aniso_U_23
_atom_site_aniso_U_13
_atom_site_aniso_U_12
Fe1 0.0549(9) 0.0265(8) 0.0212(8) 0.000 -0.0017(5) 0.000
K1 0.0892(15) 0.0402(13) 0.0381(12) 0.000 -0.0177(10) 0.000
N5 0.059(4) 0.032(4) 0.029(3) 0.000 -0.002(3) 0.000
O1 0.072(5) 0.063(5) 0.081(6) 0.000 0.026(4) 0.000
N2 0.117(5) 0.048(4) 0.035(3) -0.008(3) -0.005(3) -0.019(4)
C3 0.078(4) 0.034(3) 0.028(3) -0.007(3) 0.002(3) -0.001(3)
N4 0.116(6) 0.076(5) 0.064(5) 0.030(5) -0.011(4) 0.025(5)
C4 0.075(6) 0.043(5) 0.034(5) 0.000 0.005(4) 0.000
C5 0.075(4) 0.046(4) 0.035(3) 0.009(3) -0.003(3) 0.005(3)
N3 0.090(8) 0.130(12) 0.086(9) 0.000 0.040(7) 0.000
N1 0.083(6) 0.049(5) 0.077(6) 0.000 -0.029(5) 0.000
C2 0.106(10) 0.068(14) 0.097(11) 0.050(10) 0.021(9) -0.006(8)
C1 0.114(11) 0.083(16) 0.070(9) 0.007(9) 0.003(9) -0.015(10)

loop_
_atom_type_symbol
_atom_type_description
_atom_type_scat_dispersion_real
_atom_type_scat_dispersion_imag
_atom_type_scat_source
C C 0.0181 0.0091 'International Tables Vol C Tables 4.2.6.8 and 6.1.1.4'
H H 0.0000 0.0000 'International Tables Vol C Tables 4.2.6.8 and 6.1.1.4'
Fe Fe -1.1336 3.1974 'International Tables Vol C Tables 4.2.6.8 and 6.1.1.4'
K K 0.3868 1.0657 'International Tables Vol C Tables 4.2.6.8 and 6.1.1.4'
N N 0.0311 0.0180 'International Tables Vol C Tables 4.2.6.8 and 6.1.1.4'
O O 0.0492 0.0322 'International Tables Vol C Tables 4.2.6.8 and 6.1.1.4'

loop_
_geom_angle_atom_site_label_1
_geom_angle_atom_site_label_2
_geom_angle_atom_site_label_3
_geom_angle
_geom_angle_site_symmetry_1
_geom_angle_site_symmetry_3
_geom_angle_publ_flag
N5 Fe1 C3 94.8(3) . . ?
N5 Fe1 C3 94.8(3) . 7_575 ?
N5 Fe1 C4 179.7(4) . . ?
N5 Fe1 C5 94.6(3) . 7_575 ?
N5 Fe1 C5 94.6(3) . . ?
C3 Fe1 C3 87.5(4) 7_575 . ?
C4 Fe1 C3 85.4(3) . . ?
C4 Fe1 C3 85.4(3) . 7_575 ?
C4 Fe1 C5 85.1(3) . . ?
C4 Fe1 C5 85.1(3) . 7_575 ?
C5 Fe1 C3 170.5(3) . 7_575 ?
C5 Fe1 C3 170.5(3) 7_575 . ?
C5 Fe1 C3 91.0(3) 7_575 7_575 ?
C5 Fe1 C3 91.0(3) . . ?
C5 Fe1 C5 89.0(4) . 7_575 ?
N2 K1 N2 86.5(3) 2_665 8_756 ?
N2 K1 C3 20.68(16) 8_756 8_756 ?
N2 K1 C3 69.19(17) 2_665 8_756 ?
N2 K1 C3 69.19(17) 8_756 2_665 ?
N2 K1 C3 20.68(16) 2_665 2_665 ?
N2 K1 C4 63.23(17) 2_665 2_665 ?
N2 K1 C4 63.23(17) 8_756 2_665 ?
C3 K1 C3 50.1(2) 2_665 8_756 ?
C3 K1 C4 45.85(19) 2_665 2_665 ?
C3 K1 C4 45.85(19) 8_756 2_665 ?
N4 K1 N2 172.8(3) 7_565 2_665 ?
N4 K1 N2 86.7(2) 7_565 8_756 ?
N4 K1 N2 86.7(2) . 2_665 ?
N4 K1 N2 172.8(3) . 8_756 ?
N4 K1 C3 154.1(2) . 8_756 ?
N4 K1 C3 104.5(2) 7_565 8_756 ?
N4 K1 C3 104.5(2) . 2_665 ?
N4 K1 C3 154.1(2) 7_565 2_665 ?
N4 K1 N4 100.1(4) . 7_565 ?
N4 K1 C4 115.2(2) . 2_665 ?
N4 K1 C4 115.2(2) 7_565 2_665 ?
N4 K1 N3 99.6(3) 7_565 5_766 ?
N4 K1 N3 99.6(3) . 5_766 ?
N3 K1 N2 76.6(3) 5_766 2_665 ?
N3 K1 N2 76.6(3) 5_766 8_756 ?
N3 K1 C3 84.2(3) 5_766 2_665 ?
N3 K1 C3 84.2(3) 5_766 8_756 ?
N3 K1 C4 123.3(4) 5_766 2_665 ?
O1 N5 Fe1 176.9(8) . . ?
C3 N2 K1 85.6(5) . 2_664 ?
Fe1 C3 K1 103.5(3) . 2_664 ?
N2 C3 Fe1 177.2(7) . . ?
N2 C3 K1 73.7(5) . 2_664 ?
C5 N4 K1 171.6(8) . . ?
Fe1 C4 K1 93.0(4) . 2_664 ?
N3 C4 Fe1 178.5(12) . . ?
N3 C4 K1 85.5(10) . 2_664 ?
N4 C5 Fe1 179.7(8) . . ?
C4 N3 K1 160.7(13) . 5_766 ?
H1A N1 H1B 107.6 . . ?
C2 N1 H1A 108.7 . . ?
C2 N1 H1B 108.7 . . ?
C1 N1 H1A 108.7 . . ?
C1 N1 H1B 108.7 . . ?
C1 N1 C2 114.3(14) . . ?
N1 C2 H2A 109.5 . . ?
N1 C2 H2B 109.5 . . ?
N1 C2 H2C 109.5 . . ?
H2A C2 H2B 109.5 . . ?
H2A C2 H2C 109.5 . . ?
H2B C2 H2C 109.5 . . ?
N1 C1 H1C 109.5 . . ?
N1 C1 H1D 109.5 . . ?
N1 C1 H1E 109.5 . . ?
H1C C1 H1D 109.5 . . ?
H1C C1 H1E 109.5 . . ?
H1D C1 H1E 109.5 . . ?

loop_
_geom_bond_atom_site_label_1
_geom_bond_atom_site_label_2
_geom_bond_distance
_geom_bond_site_symmetry_2
_geom_bond_publ_flag
Fe1 N5 1.641(8) . ?
Fe1 C3 1.946(6) 7_575 ?
Fe1 C3 1.946(6) . ?
Fe1 C4 1.924(11) . ?
Fe1 C5 1.938(7) . ?
Fe1 C5 1.938(7) 7_575 ?
K1 N2 3.057(7) 8_756 ?
K1 N2 3.057(7) 2_665 ?
K1 C3 3.176(7) 2_665 ?
K1 C3 3.176(7) 8_756 ?
K1 N4 2.754(7) . ?
K1 N4 2.754(7) 7_565 ?
K1 C4 3.515(10) 2_665 ?
K1 N3 2.810(13) 5_766 ?
N5 O1 1.150(11) . ?
N2 K1 3.057(7) 2_664 ?
N2 C3 1.125(9) . ?
C3 K1 3.176(7) 2_664 ?
N4 C5 1.123(10) . ?
C4 K1 3.515(10) 2_664 ?
C4 N3 1.147(16) . ?
N3 K1 2.810(13) 5_766 ?
N1 H1A 0.8900 . ?
N1 H1B 0.8900 . ?
N1 C2 1.47(2) . ?
N1 C1 1.436(19) . ?
C2 H2A 0.9600 . ?
C2 H2B 0.9600 . ?
C2 H2C 0.9600 . ?
C1 H1C 0.9600 . ?
C1 H1D 0.9600 . ?
C1 H1E 0.9600 . ?
